data_4121100
loop_
_publ_author_name
'Junxiang Zhang'
'Wayne Chen'
'Anthony J. Rojas'
'Evgheni V. Jucov'
'Tatiana V. Timofeeva'
'Timothy C. Parker'
'Stephen Barlow'
'Seth R. Marder'

_publ_contact_author_name
;
;
_publ_section_title
;
 Controllable Direct Arylation: Fast Route to Symmetrical and
 Unsymmetrical 4,7-Diaryl-5,6-difluoro-2,1,3-benzothiadiazole Derivatives
 for Organic Optoelectronic Materials
;
_journal_name_full 'Journal of the American Chemical Society'
_journal_page_first 16376
_journal_page_last 16379
_journal_paper_doi 10.1021/ja4095878
_journal_volume 135
_journal_year 2013
_chemical_formula_moiety 'C20 H22 F2 N2 S3 Si2'
_chemical_formula_sum 'C20 H22 F2 N2 S3 Si2'
_chemical_formula_weight 480.76
_chemical_name_systematic
;
 ? 
;
_space_group_crystal_system monoclinic
_space_group_IT_number 14
_space_group_name_Hall '-P 2ybc'
_space_group_name_H-M_alt 'P 1 21/c 1'
_symmetry_space_group_name_Hall '-P 2ybc'
_symmetry_space_group_name_H-M 'P 1 21/c 1'
_atom_sites_solution_hydrogens geom
_atom_sites_solution_primary direct
_atom_sites_solution_secondary difmap
_audit_creation_date 2013-03-21
_audit_creation_method
;
  Olex2 1.2
  (compiled Dec  5 2012 16:17:34, GUI svn.r4385)
;
_cell_angle_alpha 90.00
_cell_angle_beta 91.104(2)
_cell_angle_gamma 90.00
_cell_formula_units_Z 4
_cell_length_a 6.1739(9)
_cell_length_b 10.7483(15)
_cell_length_c 33.914(5)
_cell_measurement_reflns_used 9037
_cell_measurement_temperature 100
_cell_measurement_theta_max 30.59
_cell_measurement_theta_min 2.40
_cell_volume 2250.1(6)
_computing_molecular_graphics
;
O. V. Dolomanov, L. J. Bourhis, R. J. Gildea, J. A. K. Howard and H. Puschmann,
OLEX2: a complete structure solution, refinement and analysis program.
J. Appl. Cryst. (2009). 42, 339-341.
;
_computing_publication_material
;
O. V. Dolomanov, L. J. Bourhis, R. J. Gildea, J. A. K. Howard and H. Puschmann,
OLEX2: a complete structure solution, refinement and analysis program.
J. Appl. Cryst. (2009). 42, 339-341.
;
_computing_structure_refinement 'SHELXL-97 (Sheldrick, 2008)'
_computing_structure_solution 'SHELXS-97 (Sheldrick, 2008)'
_diffrn_ambient_temperature 100
_diffrn_measured_fraction_theta_full 0.995
_diffrn_measured_fraction_theta_max 0.995
_diffrn_measurement_device_type 'Bruker APEX-II CCD'
_diffrn_measurement_method '\f and \w scans'
_diffrn_radiation_monochromator graphite
_diffrn_radiation_type MoK\a
_diffrn_radiation_wavelength 0.71073
_diffrn_reflns_av_R_equivalents 0.0172
_diffrn_reflns_av_unetI/netI 0.0120
_diffrn_reflns_limit_h_max 7
_diffrn_reflns_limit_h_min -7
_diffrn_reflns_limit_k_max 13
_diffrn_reflns_limit_k_min -13
_diffrn_reflns_limit_l_max 41
_diffrn_reflns_limit_l_min -41
_diffrn_reflns_number 20708
_diffrn_reflns_theta_full 26.00
_diffrn_reflns_theta_max 26.00
_diffrn_reflns_theta_min 1.99
_diffrn_source 'fine-focus sealed tube'
_diffrn_standards_number 0
_exptl_absorpt_coefficient_mu 0.463
_exptl_absorpt_correction_T_max 0.7461
_exptl_absorpt_correction_T_min 0.6400
_exptl_absorpt_correction_type multi-scan
_exptl_absorpt_process_details
;
SADABS-2008/1 (Bruker,2008) was used for absorption correction.
wR2(int) was 0.1372 before and 0.0371 after correction.
The Ratio of minimum to maximum transmission is 0.8578.
The \l/2 correction factor is 0.0015.
;
_exptl_crystal_colour orange
_exptl_crystal_colour_primary orange
_exptl_crystal_density_diffrn 1.419
_exptl_crystal_description plate
_exptl_crystal_F_000 1000
_exptl_crystal_size_max 0.4
_exptl_crystal_size_mid 0.3
_exptl_crystal_size_min 0.2
_refine_diff_density_max 0.528
_refine_diff_density_min -0.523
_refine_diff_density_rms 0.069
_refine_ls_extinction_method none
_refine_ls_goodness_of_fit_ref 1.199
_refine_ls_hydrogen_treatment constr
_refine_ls_matrix_type full
_refine_ls_number_parameters 290
_refine_ls_number_reflns 4413
_refine_ls_number_restraints 0
_refine_ls_restrained_S_all 1.199
_refine_ls_R_factor_all 0.0566
_refine_ls_R_factor_gt 0.0555
_refine_ls_shift/su_max 0.000
_refine_ls_shift/su_mean 0.000
_refine_ls_structure_factor_coef Fsqd
_refine_ls_weighting_details 'calc w=1/[\s^2^(Fo^2^)+(0.0616P)^2^+5.1829P] where P=(Fo^2^+2Fc^2^)/3'
_refine_ls_weighting_scheme calc
_refine_ls_wR_factor_gt 0.1598
_refine_ls_wR_factor_ref 0.1610
_reflns_number_gt 4253
_reflns_number_total 4413
_reflns_threshold_expression >2sigma(I)
_cod_data_source_file ja4095878_si_002.cif
_cod_data_source_block 3n
_cod_database_code 4121100
_olex2_refinement_description
;
1. Fixed Uiso
 At 1.2 times of:
  H5 of C5, H6 of C6, H15 of C15, H16 of C16
 At 1.5 times of:
  {H1A,H1B,H1C} of C1, {H2A,H2B,H2C} of C2, {H3A,H3B,H3C} of C3, {H18A,H18B,
  H18C} of C18, {H19A,H19B,H19C} of C19, {H20A,H20B,H20C} of C20
2. Uiso/Uaniso restraints and constraints
Uanis(N2) = Uanis(N2A)
Uanis(N1) = Uanis(N1A)
Uanis(F1) = Uanis(F1A)
Uanis(F2) = Uanis(F2A)
3. others
 Sof(S3)=Sof(F1)=Sof(F2)=Sof(N1)=Sof(N2)=1-Sof(F1)=1-Sof(F1)=1-Sof(F1)=1-
 Sof(F1)=1-Sof(F1)
4.a Aromatic/amide H refined with riding coordinates:
 C5(H5), C6(H6), C15(H15), C16(H16)
4.b Idealised Me refined as rotating group:
 C1(H1A,H1B,H1C), C2(H2A,H2B,H2C), C3(H3A,H3B,H3C), C18(H18A,H18B,H18C),
 C19(H19A,H19B,H19C), C20(H20A,H20B,H20C)
;

loop_
_space_group_symop_id
_space_group_symop_operation_xyz
1 'x, y, z'
2 '-x, y+1/2, -z+1/2'
3 '-x, -y, -z'
4 'x, -y-1/2, z-1/2'

loop_
_atom_site_label
_atom_site_type_symbol
_atom_site_fract_x
_atom_site_fract_y
_atom_site_fract_z
_atom_site_U_iso_or_equiv
_atom_site_adp_type
_atom_site_occupancy
_atom_site_symmetry_multiplicity
_atom_site_calc_flag
_atom_site_refinement_flags
_atom_site_disorder_assembly
_atom_site_disorder_group
Si1 Si 0.12635(13) 0.10576(8) 0.42438(2) 0.0198(2) Uani 1 1 d . . .
Si2 Si 1.37878(13) 0.13127(8) 0.07331(2) 0.0201(2) Uani 1 1 d . A .
S1 S 0.46909(13) 0.12736(8) 0.35858(2) 0.0279(2) Uani 1 1 d . . .
S2 S 1.03504(13) 0.10502(8) 0.13917(2) 0.0272(2) Uani 1 1 d . A .
S3 S 0.4693(3) -0.06705(16) 0.18529(5) 0.0305(5) Uani 0.518(3) 1 d P A 1
F1 F 0.822(2) 0.2296(14) 0.3203(4) 0.028(3) Uani 0.518(3) 1 d P A 1
F2 F 1.094(3) 0.2662(17) 0.2664(6) 0.020(2) Uani 0.518(3) 1 d P A 1
N1 N 0.411(4) -0.032(3) 0.2329(6) 0.022(3) Uani 0.518(3) 1 d P A 1
N2 N 0.698(3) -0.0052(19) 0.1780(6) 0.027(4) Uani 0.518(3) 1 d P A 1
S3A S 1.0335(3) 0.29918(17) 0.31226(5) 0.0288(5) Uani 0.482(3) 1 d P A 2
F1A F 0.421(3) -0.048(3) 0.2302(4) 0.028(3) Uani 0.482(3) 1 d P A 2
F2A F 0.664(2) 0.0202(13) 0.1771(4) 0.020(2) Uani 0.482(3) 1 d P A 2
N1A N 0.834(4) 0.207(3) 0.3196(7) 0.022(3) Uani 0.482(3) 1 d P A 2
N2A N 1.074(6) 0.285(3) 0.2664(10) 0.027(4) Uani 0.482(3) 1 d P A 2
C1 C -0.0637(5) -0.0180(3) 0.44005(11) 0.0306(7) Uani 1 1 d . . .
H1A H -0.1740 -0.0295 0.4201 0.046 Uiso 1 1 calc R . .
H1B H -0.1295 0.0060 0.4643 0.046 Uiso 1 1 calc R . .
H1C H 0.0144 -0.0944 0.4439 0.046 Uiso 1 1 calc R . .
C2 C -0.0215(5) 0.2564(3) 0.41943(10) 0.0261(7) Uani 1 1 d . . .
H2A H -0.1385 0.2474 0.4006 0.039 Uiso 1 1 calc R . .
H2B H 0.0762 0.3196 0.4106 0.039 Uiso 1 1 calc R . .
H2C H -0.0782 0.2797 0.4445 0.039 Uiso 1 1 calc R . .
C3 C 0.3571(5) 0.1252(3) 0.46019(10) 0.0266(7) Uani 1 1 d . . .
H3A H 0.3035 0.1545 0.4849 0.040 Uiso 1 1 calc R . .
H3B H 0.4582 0.1844 0.4500 0.040 Uiso 1 1 calc R . .
H3C H 0.4283 0.0466 0.4641 0.040 Uiso 1 1 calc R . .
C4 C 0.2359(5) 0.0604(3) 0.37537(9) 0.0245(7) Uani 1 1 d . . .
C5 C 0.1461(5) -0.0130(3) 0.34633(10) 0.0268(7) Uani 1 1 d . . .
H5 H 0.0201 -0.0588 0.3498 0.032 Uiso 1 1 calc R . .
C6 C 0.2608(5) -0.0131(3) 0.31076(10) 0.0264(7) Uani 1 1 d . . .
H6 H 0.2175 -0.0583 0.2886 0.032 Uiso 1 1 calc R . .
C7 C 0.4442(5) 0.0608(3) 0.31214(9) 0.0224(6) Uani 1 1 d . . .
C8 C 0.5974(5) 0.0865(3) 0.28093(9) 0.0222(6) Uani 1 1 d . A .
C9 C 0.5780(5) 0.0373(3) 0.24264(9) 0.0207(6) Uani 1 1 d . . .
C10 C 0.7256(5) 0.0670(3) 0.21207(9) 0.0230(6) Uani 1 1 d . A .
C11 C 0.9071(5) 0.1450(3) 0.21700(9) 0.0223(6) Uani 1 1 d . . .
C12 C 0.9256(5) 0.1940(3) 0.25515(9) 0.0213(6) Uani 1 1 d . A .
C13 C 0.7777(5) 0.1649(3) 0.28559(9) 0.0223(6) Uani 1 1 d . . .
C14 C 1.0601(5) 0.1713(3) 0.18572(9) 0.0229(6) Uani 1 1 d . A .
C15 C 1.2421(5) 0.2455(3) 0.18723(10) 0.0265(7) Uani 1 1 d . . .
H15 H 1.2851 0.2903 0.2095 0.032 Uiso 1 1 calc R A .
C16 C 1.3571(6) 0.2469(3) 0.15153(10) 0.0270(7) Uani 1 1 d . A .
H16 H 1.4828 0.2931 0.1482 0.032 Uiso 1 1 calc R . .
C17 C 1.2670(5) 0.1744(3) 0.12233(9) 0.0228(6) Uani 1 1 d . . .
C18 C 1.1508(5) 0.1160(3) 0.03651(10) 0.0278(7) Uani 1 1 d . . .
H18A H 1.0821 0.1954 0.0328 0.042 Uiso 1 1 calc R A .
H18B H 1.0470 0.0572 0.0460 0.042 Uiso 1 1 calc R . .
H18C H 1.2062 0.0877 0.0118 0.042 Uiso 1 1 calc R . .
C19 C 1.5222(5) -0.0211(3) 0.07768(10) 0.0275(7) Uani 1 1 d . . .
H19A H 1.5793 -0.0437 0.0526 0.041 Uiso 1 1 calc R A .
H19B H 1.4223 -0.0838 0.0860 0.041 Uiso 1 1 calc R . .
H19C H 1.6387 -0.0142 0.0967 0.041 Uiso 1 1 calc R . .
C20 C 1.5749(5) 0.2545(3) 0.05976(10) 0.0267(7) Uani 1 1 d . . .
H20A H 1.6930 0.2555 0.0786 0.040 Uiso 1 1 calc R A .
H20B H 1.5037 0.3339 0.0597 0.040 Uiso 1 1 calc R . .
H20C H 1.6294 0.2378 0.0340 0.040 Uiso 1 1 calc R . .

loop_
_atom_site_aniso_label
_atom_site_aniso_U_11
_atom_site_aniso_U_22
_atom_site_aniso_U_33
_atom_site_aniso_U_23
_atom_site_aniso_U_13
_atom_site_aniso_U_12
Si1 0.0192(4) 0.0183(4) 0.0222(4) -0.0004(3) 0.0040(3) 0.0000(3)
Si2 0.0193(4) 0.0191(4) 0.0220(4) -0.0016(3) 0.0037(3) -0.0012(3)
S1 0.0274(4) 0.0362(5) 0.0204(4) -0.0009(3) 0.0058(3) -0.0075(3)
S2 0.0274(4) 0.0335(5) 0.0210(4) -0.0010(3) 0.0056(3) -0.0061(3)
S3 0.0362(9) 0.0349(9) 0.0204(8) -0.0045(6) 0.0016(6) -0.0211(7)
F1 0.037(4) 0.028(6) 0.018(3) -0.011(2) 0.001(2) -0.012(3)
F2 0.022(3) 0.021(5) 0.018(2) -0.002(3) 0.0033(19) -0.004(3)
N1 0.024(4) 0.021(6) 0.020(5) 0.000(5) 0.005(3) -0.007(3)
N2 0.032(7) 0.025(8) 0.024(4) -0.008(4) -0.005(4) -0.006(5)
S3A 0.0333(9) 0.0323(10) 0.0207(8) -0.0026(7) -0.0010(6) -0.0157(7)
F1A 0.037(4) 0.028(6) 0.018(3) -0.011(2) 0.001(2) -0.012(3)
F2A 0.022(3) 0.021(5) 0.018(2) -0.002(3) 0.0033(19) -0.004(3)
N1A 0.024(4) 0.021(6) 0.020(5) 0.000(5) 0.005(3) -0.007(3)
N2A 0.032(7) 0.025(8) 0.024(4) -0.008(4) -0.005(4) -0.006(5)
C1 0.0285(17) 0.0260(17) 0.0376(19) -0.0010(14) 0.0120(14) -0.0032(14)
C2 0.0239(16) 0.0212(15) 0.0330(17) -0.0043(13) -0.0033(13) 0.0020(13)
C3 0.0251(16) 0.0271(17) 0.0278(16) -0.0005(13) 0.0016(13) 0.0036(13)
C4 0.0244(15) 0.0231(16) 0.0262(16) 0.0020(12) 0.0056(12) -0.0011(12)
C5 0.0269(16) 0.0217(15) 0.0321(17) -0.0035(13) 0.0082(13) -0.0011(13)
C6 0.0310(17) 0.0214(16) 0.0270(16) 0.0002(13) 0.0037(13) -0.0003(13)
C7 0.0258(15) 0.0226(15) 0.0189(14) 0.0035(12) 0.0032(12) 0.0041(12)
C8 0.0256(15) 0.0209(15) 0.0201(15) 0.0057(12) 0.0019(12) 0.0036(12)
C9 0.0219(14) 0.0188(14) 0.0213(15) 0.0018(12) -0.0013(11) -0.0020(12)
C10 0.0316(16) 0.0202(15) 0.0172(14) 0.0000(12) -0.0005(12) -0.0023(13)
C11 0.0251(15) 0.0212(15) 0.0207(15) 0.0044(12) 0.0040(12) 0.0032(12)
C12 0.0206(14) 0.0211(15) 0.0222(15) 0.0021(12) -0.0008(11) -0.0032(12)
C13 0.0265(15) 0.0222(15) 0.0180(14) 0.0005(12) -0.0012(12) -0.0026(12)
C14 0.0290(16) 0.0225(15) 0.0173(14) 0.0023(12) 0.0034(12) 0.0054(13)
C15 0.0319(17) 0.0211(15) 0.0266(16) -0.0028(13) 0.0058(13) 0.0012(13)
C16 0.0303(17) 0.0209(15) 0.0300(17) -0.0023(13) 0.0075(13) -0.0007(13)
C17 0.0220(15) 0.0208(15) 0.0259(15) 0.0040(12) 0.0074(12) 0.0016(12)
C18 0.0253(16) 0.0315(18) 0.0268(16) -0.0016(13) 0.0030(13) -0.0002(13)
C19 0.0271(16) 0.0242(16) 0.0312(17) -0.0021(13) 0.0026(13) 0.0022(13)
C20 0.0237(15) 0.0253(16) 0.0315(17) 0.0032(13) 0.0057(13) -0.0024(13)

loop_
_atom_type_symbol
_atom_type_description
_atom_type_scat_dispersion_real
_atom_type_scat_dispersion_imag
_atom_type_scat_source
C C 0.0033 0.0016 'International Tables Vol C Tables 4.2.6.8 and 6.1.1.4'
H H 0.0000 0.0000 'International Tables Vol C Tables 4.2.6.8 and 6.1.1.4'
N N 0.0061 0.0033 'International Tables Vol C Tables 4.2.6.8 and 6.1.1.4'
Si Si 0.0817 0.0704 'International Tables Vol C Tables 4.2.6.8 and 6.1.1.4'
S S 0.1246 0.1234 'International Tables Vol C Tables 4.2.6.8 and 6.1.1.4'
F F 0.0171 0.0103 'International Tables Vol C Tables 4.2.6.8 and 6.1.1.4'

loop_
_geom_angle_atom_site_label_1
_geom_angle_atom_site_label_2
_geom_angle_atom_site_label_3
_geom_angle
C1 Si1 C2 109.68(15)
C1 Si1 C3 111.86(16)
C1 Si1 C4 107.99(15)
C2 Si1 C3 109.13(15)
C2 Si1 C4 109.32(15)
C3 Si1 C4 108.83(15)
C18 Si2 C17 109.21(14)
C19 Si2 C17 109.22(15)
C19 Si2 C18 109.02(16)
C20 Si2 C17 107.24(15)
C20 Si2 C18 112.53(15)
C20 Si2 C19 109.56(15)
C4 S1 C7 93.91(16)
C17 S2 C14 93.67(16)
N2 S3 N1 105.1(11)
C9 N1 S3 100.6(12)
C10 N2 S3 101.5(14)
N2A S3A N1A 103.3(16)
C13 N1A S3A 105.8(13)
C12 N2A S3A 103(2)
S1 C4 Si1 120.37(19)
C5 C4 Si1 129.8(2)
C5 C4 S1 109.5(2)
C4 C5 C6 114.3(3)
C7 C6 C5 113.3(3)
C6 C7 S1 109.0(2)
C6 C7 C8 128.7(3)
C8 C7 S1 122.2(2)
C9 C8 C7 123.7(3)
C13 C8 C7 123.8(3)
C13 C8 C9 112.6(3)
N1 C9 F1A 8(2)
N1 C9 C8 120.0(9)
N1 C9 C10 117.0(9)
F1A C9 C8 125.1(6)
F1A C9 C10 112.1(7)
C8 C9 C10 122.8(3)
N2 C10 C9 113.9(10)
N2 C10 C11 120.9(10)
F2A C10 N2 14.3(13)
F2A C10 C9 112.6(7)
F2A C10 C11 122.8(7)
C11 C10 C9 124.4(3)
C10 C11 C14 123.6(3)
C12 C11 C10 112.6(3)
C12 C11 C14 123.7(3)
F2 C12 N2A 10(2)
F2 C12 C11 121.8(9)
F2 C12 C13 115.1(9)
N2A C12 C11 124.1(15)
N2A C12 C13 112.5(15)
C11 C12 C13 123.0(3)
F1 C13 C8 122.5(6)
F1 C13 C12 112.7(6)
N1A C13 F1 10.0(17)
N1A C13 C8 120.9(9)
N1A C13 C12 114.2(9)
C8 C13 C12 124.6(3)
C11 C14 S2 122.2(2)
C15 C14 S2 109.2(2)
C15 C14 C11 128.6(3)
C14 C15 C16 113.4(3)
C17 C16 C15 114.1(3)
S2 C17 Si2 120.73(18)
C16 C17 Si2 129.2(2)
C16 C17 S2 109.6(2)

loop_
_geom_bond_atom_site_label_1
_geom_bond_atom_site_label_2
_geom_bond_distance
Si1 C1 1.858(3)
Si1 C2 1.865(3)
Si1 C3 1.866(3)
Si1 C4 1.871(3)
Si2 C17 1.870(3)
Si2 C18 1.870(3)
Si2 C19 1.866(3)
Si2 C20 1.859(3)
S1 C4 1.716(3)
S1 C7 1.734(3)
S2 C14 1.736(3)
S2 C17 1.722(3)
S3 N1 1.70(2)
S3 N2 1.58(2)
F1 C13 1.390(18)
F2 C12 1.35(2)
N1 C9 1.31(3)
N2 C10 1.40(2)
S3A N1A 1.61(2)
S3A N2A 1.59(4)
F1A C9 1.39(2)
F2A C10 1.338(14)
N1A C13 1.28(3)
N2A C12 1.39(3)
C4 C5 1.371(5)
C5 C6 1.411(4)
C6 C7 1.383(5)
C7 C8 1.459(4)
C8 C9 1.405(4)
C8 C13 1.403(4)
C9 C10 1.430(4)
C10 C11 1.407(4)
C11 C12 1.400(4)
C11 C14 1.461(4)
C12 C13 1.426(4)
C14 C15 1.378(5)
C15 C16 1.415(4)
C16 C17 1.370(5)
